data_7201212
loop_
_publ_author_name
'Allen, Charlotte'
'Haynes, Delia A.'
'Pask, Christopher M.'
'Rawson, Jeremy M.'

_publ_section_title
;
 Co-crystallisation of thiazyl radicals: preparation and crystal
 structure of [PhCNSSN][C6F5CNSSN]
;
_journal_issue 10
_journal_name_full CrystEngComm
_journal_page_first 2048
_journal_paper_doi 10.1039/b906225d
_journal_volume 11
_journal_year 2009
_chemical_formula_moiety 'C7 F5 N2 S2'
_chemical_formula_sum 'C7 F5 N2 S2'
_chemical_formula_weight 271.21
_chemical_name_common 4-perfluorophenyl-1,2,3,5-dithiadiazolyl
_chemical_name_systematic
;
?
;
_space_group_IT_number 15
_symmetry_cell_setting monoclinic
_symmetry_space_group_name_Hall '-C 2yc'
_symmetry_space_group_name_H-M 'C 1 2/c 1'
_atom_sites_solution_primary direct
_atom_sites_solution_secondary difmap
_audit_creation_method SHELXL-97
_cell_angle_alpha 90.00
_cell_angle_beta 123.133(1)
_cell_angle_gamma 90.00
_cell_formula_units_Z 8
_cell_length_a 18.0888(2)
_cell_length_b 10.6435(2)
_cell_length_c 10.8530(1)
_cell_measurement_reflns_used 10556
_cell_measurement_temperature 180(2)
_cell_measurement_theta_max 33.14
_cell_measurement_theta_min 1.00
_cell_volume 1749.76(5)
_computing_cell_refinement 'HKL Scalepack (Otwinowski & Minor 1997)'
_computing_data_collection 'Collect (Nonius B.V. 1998)'
_computing_data_reduction
;
HKL Denzo and Scalepack (Otwinowski & Minor 1997)
;
_computing_publication_material 'SHELXL-97 (Sheldrick 1997)'
_computing_structure_refinement 'SHELXL-97 (Sheldrick, 1997)'
_computing_structure_solution 'SHELXS-97 (Sheldrick, 1990)'
_diffrn_ambient_temperature 180(2)
_diffrn_measured_fraction_theta_full 0.992
_diffrn_measured_fraction_theta_max 0.992
_diffrn_measurement_device_type 'Nonius Kappa CCD'
_diffrn_measurement_method 'Thin slice \w and \f scans'
_diffrn_radiation_monochromator graphite
_diffrn_radiation_source 'fine-focus sealed tube'
_diffrn_radiation_type MoK\a
_diffrn_radiation_wavelength 0.71070
_diffrn_reflns_av_R_equivalents 0.0409
_diffrn_reflns_av_sigmaI/netI 0.0224
_diffrn_reflns_limit_h_max 27
_diffrn_reflns_limit_h_min -27
_diffrn_reflns_limit_k_max 16
_diffrn_reflns_limit_k_min -16
_diffrn_reflns_limit_l_max 16
_diffrn_reflns_limit_l_min -16
_diffrn_reflns_number 18088
_diffrn_reflns_theta_full 33.16
_diffrn_reflns_theta_max 33.16
_diffrn_reflns_theta_min 3.71
_exptl_absorpt_coefficient_mu 0.659
_exptl_absorpt_correction_T_max 0.841
_exptl_absorpt_correction_T_min 0.690
_exptl_absorpt_correction_type multi-scan
_exptl_absorpt_process_details
;
multi-scan from symmetry-related measurements
Sortav (Blessing 1995)
;
_exptl_crystal_colour red
_exptl_crystal_density_diffrn 2.059
_exptl_crystal_density_method 'not measured'
_exptl_crystal_description blocks
_exptl_crystal_F_000 1064
_exptl_crystal_size_max 0.35
_exptl_crystal_size_mid 0.32
_exptl_crystal_size_min 0.28
_refine_diff_density_max 0.423
_refine_diff_density_min -0.498
_refine_diff_density_rms 0.080
_refine_ls_extinction_method none
_refine_ls_goodness_of_fit_ref 1.105
_refine_ls_matrix_type full
_refine_ls_number_parameters 145
_refine_ls_number_reflns 3329
_refine_ls_number_restraints 0
_refine_ls_restrained_S_all 1.105
_refine_ls_R_factor_all 0.0364
_refine_ls_R_factor_gt 0.0310
_refine_ls_shift/su_max 0.000
_refine_ls_shift/su_mean 0.000
_refine_ls_structure_factor_coef Fsqd
_refine_ls_weighting_details 'calc w=1/[\s^2^(Fo^2^)+(0.0351P)^2^+1.1950P] where P=(Fo^2^+2Fc^2^)/3'
_refine_ls_weighting_scheme calc
_refine_ls_wR_factor_gt 0.0787
_refine_ls_wR_factor_ref 0.0819
_reflns_number_gt 2952
_reflns_number_total 3329
_reflns_threshold_expression >2sigma(I)
_cod_data_source_file b906225d.txt
_cod_data_source_block 2
_cod_original_cell_volume 1749.76(4)
_cod_original_sg_symbol_H-M C2/c
_cod_database_code 7201212

loop_
_symmetry_equiv_pos_as_xyz
'x, y, z'
'-x, y, -z+1/2'
'x+1/2, y+1/2, z'
'-x+1/2, y+1/2, -z+1/2'
'-x, -y, -z'
'x, -y, z-1/2'
'-x+1/2, -y+1/2, -z'
'x+1/2, -y+1/2, z-1/2'

loop_
_atom_site_label
_atom_site_type_symbol
_atom_site_fract_x
_atom_site_fract_y
_atom_site_fract_z
_atom_site_U_iso_or_equiv
_atom_site_adp_type
_atom_site_occupancy
_atom_site_symmetry_multiplicity
_atom_site_calc_flag
_atom_site_refinement_flags
_atom_site_disorder_assembly
_atom_site_disorder_group
S1 S 0.10985(2) 0.08935(2) 0.42756(3) 0.02501(7) Uani 1 1 d . . .
S2 S 0.09152(2) 0.08613(2) 0.21980(3) 0.02461(7) Uani 1 1 d . . .
N1 N 0.12186(7) -0.06293(9) 0.45111(10) 0.02392(18) Uani 1 1 d . . .
N2 N 0.09859(7) -0.06670(9) 0.21539(11) 0.02316(17) Uani 1 1 d . . .
F2 F 0.20895(5) -0.25500(7) 0.23508(9) 0.03273(17) Uani 1 1 d . . .
F3 F 0.21922(5) -0.50448(7) 0.23174(9) 0.03293(17) Uani 1 1 d . . .
F4 F 0.14624(6) -0.64960(7) 0.34338(11) 0.0415(2) Uani 1 1 d . . .
F5 F 0.06074(6) -0.54169(8) 0.45756(9) 0.03499(17) Uani 1 1 d . . .
F6 F 0.04915(5) -0.29179(7) 0.46433(8) 0.02930(15) Uani 1 1 d . . .
C0 C 0.11483(7) -0.12348(10) 0.33733(11) 0.02015(18) Uani 1 1 d . . .
C1 C 0.12704(7) -0.26191(9) 0.34719(11) 0.01986(17) Uani 1 1 d . . .
C2 C 0.17074(7) -0.32135(10) 0.28981(12) 0.02186(18) Uani 1 1 d . . .
C3 C 0.17781(7) -0.45092(10) 0.28881(12) 0.0240(2) Uani 1 1 d . . .
C4 C 0.14118(8) -0.52488(10) 0.34640(13) 0.0265(2) Uani 1 1 d . . .
C5 C 0.09870(8) -0.46929(10) 0.40633(13) 0.0245(2) Uani 1 1 d . . .
C6 C 0.09281(7) -0.33968(10) 0.40798(11) 0.02125(18) Uani 1 1 d . . .

loop_
_atom_site_aniso_label
_atom_site_aniso_U_11
_atom_site_aniso_U_22
_atom_site_aniso_U_33
_atom_site_aniso_U_23
_atom_site_aniso_U_13
_atom_site_aniso_U_12
S1 0.03514(15) 0.01650(12) 0.02288(13) -0.00301(8) 0.01553(11) -0.00220(9)
S2 0.03718(15) 0.01548(12) 0.02948(14) 0.00162(9) 0.02355(12) -0.00056(9)
N1 0.0330(5) 0.0169(4) 0.0202(4) -0.0002(3) 0.0135(4) 0.0001(3)
N2 0.0342(5) 0.0154(4) 0.0262(4) 0.0009(3) 0.0205(4) 0.0007(3)
F2 0.0409(4) 0.0264(3) 0.0463(4) 0.0070(3) 0.0338(4) 0.0039(3)
F3 0.0360(4) 0.0287(4) 0.0377(4) -0.0028(3) 0.0225(3) 0.0088(3)
F4 0.0544(5) 0.0140(3) 0.0581(5) -0.0007(3) 0.0321(4) 0.0011(3)
F5 0.0404(4) 0.0261(4) 0.0424(4) 0.0068(3) 0.0251(4) -0.0060(3)
F6 0.0371(4) 0.0268(3) 0.0346(4) 0.0006(3) 0.0264(3) 0.0005(3)
C0 0.0234(4) 0.0163(4) 0.0213(4) -0.0001(3) 0.0125(4) -0.0003(3)
C1 0.0226(4) 0.0158(4) 0.0204(4) 0.0005(3) 0.0112(4) 0.0005(3)
C2 0.0238(4) 0.0191(4) 0.0236(4) 0.0018(3) 0.0135(4) 0.0013(3)
C3 0.0251(5) 0.0202(4) 0.0246(5) -0.0012(4) 0.0123(4) 0.0040(4)
C4 0.0292(5) 0.0156(4) 0.0294(5) 0.0002(4) 0.0125(4) 0.0008(4)
C5 0.0271(5) 0.0187(4) 0.0255(5) 0.0033(4) 0.0130(4) -0.0022(4)
C6 0.0235(4) 0.0192(4) 0.0204(4) 0.0007(3) 0.0116(4) -0.0004(3)

loop_
_atom_type_symbol
_atom_type_description
_atom_type_scat_dispersion_real
_atom_type_scat_dispersion_imag
_atom_type_scat_source
C C 0.0033 0.0016 'International Tables Vol C Tables 4.2.6.8 and 6.1.1.4'
F F 0.0171 0.0103 'International Tables Vol C Tables 4.2.6.8 and 6.1.1.4'
N N 0.0061 0.0033 'International Tables Vol C Tables 4.2.6.8 and 6.1.1.4'
S S 0.1246 0.1234 'International Tables Vol C Tables 4.2.6.8 and 6.1.1.4'

loop_
_geom_angle_atom_site_label_1
_geom_angle_atom_site_label_2
_geom_angle_atom_site_label_3
_geom_angle
_geom_angle_site_symmetry_1
_geom_angle_site_symmetry_3
_geom_angle_publ_flag
N1 S1 S2 94.67(4) . . ?
N1 S1 S2 95.08(4) . 2 ?
S2 S1 S2 89.681(14) . 2 ?
N2 S2 S1 94.53(4) . . ?
C0 N1 S1 113.32(8) . . ?
C0 N2 S2 113.61(8) . . ?
N2 C0 N1 123.83(10) . . ?
N2 C0 C1 117.69(9) . . ?
N1 C0 C1 118.48(9) . . ?
C6 C1 C2 116.57(9) . . ?
C6 C1 C0 122.35(9) . . ?
C2 C1 C0 121.02(9) . . ?
F2 C2 C3 116.82(10) . . ?
F2 C2 C1 121.08(9) . . ?
C3 C2 C1 122.10(10) . . ?
F3 C3 C4 119.85(10) . . ?
F3 C3 C2 120.46(10) . . ?
C4 C3 C2 119.69(10) . . ?
F4 C4 C3 120.07(11) . . ?
F4 C4 C5 120.10(11) . . ?
C3 C4 C5 119.82(10) . . ?
F5 C5 C4 119.50(10) . . ?
F5 C5 C6 120.50(10) . . ?
C4 C5 C6 119.95(10) . . ?
F6 C6 C5 117.06(9) . . ?
F6 C6 C1 121.05(9) . . ?
C5 C6 C1 121.82(10) . . ?

loop_
_geom_bond_atom_site_label_1
_geom_bond_atom_site_label_2
_geom_bond_distance
_geom_bond_site_symmetry_2
_geom_bond_publ_flag
S1 N1 1.6367(10) . ?
S1 S2 2.0925(4) . ?
S1 S2 3.0755(4) 2 ?
S2 N2 1.6344(10) . ?
N1 C0 1.3360(13) . ?
N2 C0 1.3334(13) . ?
F2 C2 1.3333(12) . ?
F3 C3 1.3331(13) . ?
F4 C4 1.3323(13) . ?
F5 C5 1.3387(13) . ?
F6 C6 1.3363(12) . ?
C0 C1 1.4850(14) . ?
C1 C6 1.3966(14) . ?
C1 C2 1.3968(14) . ?
C2 C3 1.3856(15) . ?
C3 C4 1.3792(17) . ?
C4 C5 1.3819(17) . ?
C5 C6 1.3845(15) . ?

loop_
_geom_torsion_atom_site_label_1
_geom_torsion_atom_site_label_2
_geom_torsion_atom_site_label_3
_geom_torsion_atom_site_label_4
_geom_torsion
_geom_torsion_site_symmetry_1
_geom_torsion_site_symmetry_2
_geom_torsion_site_symmetry_3
_geom_torsion_site_symmetry_4
_geom_torsion_publ_flag
N1 S1 S2 N2 1.42(5) . . . . ?
S2 S1 S2 N2 -93.65(4) 2 . . . ?
S2 S1 N1 C0 -0.62(8) . . . . ?
S2 S1 N1 C0 89.47(8) 2 . . . ?
S1 S2 N2 C0 -2.00(8) . . . . ?
S2 N2 C0 N1 2.15(15) . . . . ?
S2 N2 C0 C1 -176.91(8) . . . . ?
S1 N1 C0 N2 -0.77(15) . . . . ?
S1 N1 C0 C1 178.28(8) . . . . ?
N2 C0 C1 C6 -140.21(11) . . . . ?
N1 C0 C1 C6 40.68(15) . . . . ?
N2 C0 C1 C2 37.09(15) . . . . ?
N1 C0 C1 C2 -142.02(11) . . . . ?
C6 C1 C2 F2 -177.12(10) . . . . ?
C0 C1 C2 F2 5.42(16) . . . . ?
C6 C1 C2 C3 1.86(16) . . . . ?
C0 C1 C2 C3 -175.59(10) . . . . ?
F2 C2 C3 F3 -1.67(16) . . . . ?
C1 C2 C3 F3 179.30(10) . . . . ?
F2 C2 C3 C4 178.78(10) . . . . ?
C1 C2 C3 C4 -0.25(17) . . . . ?
F3 C3 C4 F4 -0.81(17) . . . . ?
C2 C3 C4 F4 178.74(10) . . . . ?
F3 C3 C4 C5 179.62(10) . . . . ?
C2 C3 C4 C5 -0.82(17) . . . . ?
F4 C4 C5 F5 -1.79(17) . . . . ?
C3 C4 C5 F5 177.78(10) . . . . ?
F4 C4 C5 C6 -179.36(10) . . . . ?
C3 C4 C5 C6 0.20(17) . . . . ?
F5 C5 C6 F6 0.93(15) . . . . ?
C4 C5 C6 F6 178.48(10) . . . . ?
F5 C5 C6 C1 -176.02(10) . . . . ?
C4 C5 C6 C1 1.53(17) . . . . ?
C2 C1 C6 F6 -179.33(9) . . . . ?
C0 C1 C6 F6 -1.91(16) . . . . ?
C2 C1 C6 C5 -2.50(15) . . . . ?
C0 C1 C6 C5 174.92(10) . . . . ?
